data_4027605
loop_
_publ_author_name
'Jun Li'
'Yunfei Cai'
'Weiliang Chen'
'Xiaohua Liu'
'Lili Lin'
'Xiaoming Feng'

_publ_contact_author_name
;
;
_publ_section_title
;
 Highly Enantioselective Fluorination of Unprotected 3-Substituted
 Oxindoles: One-Step Synthesis of BMS 204352 (MaxiPost)
;
_journal_name_full 'Journal of Organic Chemistry'
_journal_page_first 9148
_journal_page_last 9155
_journal_paper_doi 10.1021/jo301705t
_journal_volume 77
_journal_year 2012
_chemical_absolute_configuration ad
_chemical_formula_moiety 'C13 H10 F N O S'
_chemical_formula_sum 'C13 H11 F N O S'
_chemical_formula_weight 248.29
_chemical_name_systematic
;
 ? 
;
_space_group_crystal_system tetragonal
_space_group_IT_number 76
_space_group_name_Hall 'P 4w'
_space_group_name_H-M_alt 'P 41'
_symmetry_space_group_name_Hall 'P 4w'
_symmetry_space_group_name_H-M 'P 41'
_atom_sites_solution_hydrogens geom
_atom_sites_solution_primary direct
_atom_sites_solution_secondary difmap
_audit_creation_date 2012-09-27
_audit_creation_method
;
  Olex2 1.1
  (compiled 2011.11.01 svn.r2039, GUI svn.r3906)
;
_cell_angle_alpha 90.00
_cell_angle_beta 90.00
_cell_angle_gamma 90.00
_cell_formula_units_Z 4
_cell_length_a 9.0364(4)
_cell_length_b 9.0364(4)
_cell_length_c 14.7769(9)
_cell_measurement_reflns_used 763
_cell_measurement_temperature 293(2)
_cell_measurement_theta_max 28.7812
_cell_measurement_theta_min 3.1817
_cell_volume 1206.63(11)
_computing_cell_refinement
;
CrysAlisPro, Agilent Technologies,
Version 1.171.35.21 (release 20-01-2012 CrysAlis171 .NET)
(compiled Jan 23 2012,18:06:46)
;
_computing_data_collection
;
CrysAlisPro, Agilent Technologies,
Version 1.171.35.21 (release 20-01-2012 CrysAlis171 .NET)
(compiled Jan 23 2012,18:06:46)
;
_computing_data_reduction
;
CrysAlisPro, Agilent Technologies,
Version 1.171.35.21 (release 20-01-2012 CrysAlis171 .NET)
(compiled Jan 23 2012,18:06:46)
;
_computing_molecular_graphics
;
O. V. Dolomanov, L. J. Bourhis, R. J. Gildea, J. A. K. Howard and H. Puschmann,
OLEX2: a complete structure solution, refinement and analysis program.
J. Appl. Cryst. (2009). 42, 339-341.
;
_computing_publication_material
;
O. V. Dolomanov, L. J. Bourhis, R. J. Gildea, J. A. K. Howard and H. Puschmann,
OLEX2: a complete structure solution, refinement and analysis program.
J. Appl. Cryst. (2009). 42, 339-341.
;
_computing_structure_refinement
;
SHELXL, G.M. Sheldrick, Acta Cryst.
2008). A64, 112-122
;
_computing_structure_solution
;
SHELXS, G.M. Sheldrick, Acta Cryst.
(2008). A64, 112-122
;
_diffrn_ambient_temperature 293.15
_diffrn_detector_area_resol_mean 16.0874
_diffrn_measured_fraction_theta_full 0.998
_diffrn_measured_fraction_theta_max 0.998
_diffrn_measurement_details
;
  1 omega    4.00   88.00   1.0000    2.5000
omega____ theta____ kappa____ phi______ frames
    -       20.0174   57.0000   90.0000 84

  2 omega   65.00   91.00   1.0000    2.5000
omega____ theta____ kappa____ phi______ frames
    -       20.0174 -148.0000 -114.0000 26
;
_diffrn_measurement_device_type 'Xcalibur, Eos'
_diffrn_measurement_method '\w scans'
_diffrn_orient_matrix_UB_11 0.0008599000
_diffrn_orient_matrix_UB_12 0.0783086000
_diffrn_orient_matrix_UB_13 0.0034260000
_diffrn_orient_matrix_UB_21 0.0781841000
_diffrn_orient_matrix_UB_22 -0.0012960000
_diffrn_orient_matrix_UB_23 0.0039666000
_diffrn_orient_matrix_UB_31 0.0065813000
_diffrn_orient_matrix_UB_32 0.0055562000
_diffrn_orient_matrix_UB_33 -0.0477169000
_diffrn_radiation_monochromator graphite
_diffrn_radiation_type 'Mo K\a'
_diffrn_radiation_wavelength 0.7107
_diffrn_reflns_av_R_equivalents 0.0147
_diffrn_reflns_av_unetI/netI 0.0462
_diffrn_reflns_limit_h_max 8
_diffrn_reflns_limit_h_min -10
_diffrn_reflns_limit_k_max 4
_diffrn_reflns_limit_k_min -10
_diffrn_reflns_limit_l_max 17
_diffrn_reflns_limit_l_min -17
_diffrn_reflns_number 2327
_diffrn_reflns_theta_full 24.98
_diffrn_reflns_theta_max 24.98
_diffrn_reflns_theta_min 3.19
_diffrn_source 'Enhance (Mo) x-ray Source'
_diffrn_source_current n/a
_diffrn_source_voltage n/a
_exptl_absorpt_coefficient_mu 0.263
_exptl_absorpt_correction_T_max 1.00000
_exptl_absorpt_correction_T_min 0.99509
_exptl_absorpt_correction_type multi-scan
_exptl_absorpt_process_details
;
CrysAlisPro, Agilent Technologies,
Version 1.171.35.21 (release 20-01-2012 CrysAlis171 .NET)
(compiled Jan 23 2012,18:06:46)
empirical absorption correction using spherical harmonics,
 implemented in SCALE3 ABSPACK scaling algorithm.
;
_exptl_crystal_colour colorless
_exptl_crystal_density_diffrn 1.367
_exptl_crystal_description block
_exptl_crystal_F_000 516
_exptl_crystal_size_max 0.38
_exptl_crystal_size_mid 0.35
_exptl_crystal_size_min 0.25
_refine_diff_density_max 0.193
_refine_diff_density_min -0.231
_refine_diff_density_rms 0.039
_refine_ls_abs_structure_details 'Flack H D (1983), Acta Cryst. A39, 876-881'
_refine_ls_abs_structure_Flack 0.11(15)
_refine_ls_extinction_method none
_refine_ls_goodness_of_fit_ref 1.067
_refine_ls_hydrogen_treatment mixed
_refine_ls_matrix_type full
_refine_ls_number_parameters 154
_refine_ls_number_reflns 1800
_refine_ls_number_restraints 1
_refine_ls_restrained_S_all 1.067
_refine_ls_R_factor_all 0.0638
_refine_ls_R_factor_gt 0.0475
_refine_ls_shift/su_max 0.000
_refine_ls_shift/su_mean 0.000
_refine_ls_structure_factor_coef Fsqd
_refine_ls_weighting_details 'calc w=1/[\s^2^(Fo^2^)+(0.0600P)^2^+0.0000P] where P=(Fo^2^+2Fc^2^)/3'
_refine_ls_weighting_scheme calc
_refine_ls_wR_factor_gt 0.1087
_refine_ls_wR_factor_ref 0.1229
_reflns_number_gt 1447
_reflns_number_total 1800
_reflns_threshold_expression >2sigma(I)
_cod_data_source_file jo301705t_si_001.cif
_cod_data_source_block 120911_s1_lj
_cod_original_cell_volume 1206.64(10)
_cod_database_code 4027605
_chemical_oxdiff_formula C12H15N2O3F1S1
_reflns_odcompleteness_completeness 99.69
_reflns_odcompleteness_iscentric 1
_reflns_odcompleteness_theta 26.32

loop_
_space_group_symop_id
_space_group_symop_operation_xyz
1 'x, y, z'
2 '-y, x, z+1/4'
3 '-x, -y, z+1/2'
4 'y, -x, z+3/4'

loop_
_atom_site_label
_atom_site_type_symbol
_atom_site_fract_x
_atom_site_fract_y
_atom_site_fract_z
_atom_site_U_iso_or_equiv
_atom_site_adp_type
_atom_site_occupancy
_atom_site_symmetry_multiplicity
_atom_site_calc_flag
_atom_site_refinement_flags
S1 S 0.89298(17) 0.53809(15) 0.17696(9) 0.0801(5) Uani 1 1 d .
F1 F 1.3652(3) 0.7697(3) 0.15567(17) 0.0674(8) Uani 1 1 d .
O1 O 1.1404(3) 0.9685(3) 0.08383(19) 0.0566(8) Uani 1 1 d .
N1 N 1.1103(4) 0.7623(3) -0.00436(19) 0.0431(8) Uani 1 1 d .
H1 H 1.0666 0.8023 -0.0499 0.052 Uiso 1 1 calc R
C1 C 1.1520(4) 0.8362(5) 0.0701(3) 0.0434(9) Uani 1 1 d .
C2 C 1.2190(4) 0.7228(4) 0.1368(3) 0.0447(10) Uani 1 1 d .
C3 C 1.2179(4) 0.5832(4) 0.0826(3) 0.0428(10) Uani 1 1 d .
C4 C 1.1468(4) 0.6121(4) 0.0011(3) 0.0391(9) Uani 1 1 d .
C5 C 1.1189(5) 0.5007(5) -0.0599(3) 0.0524(10) Uani 1 1 d .
H5 H 1.0695 0.5196 -0.1139 0.063 Uiso 1 1 calc R
C6 C 1.1664(5) 0.3605(5) -0.0386(3) 0.0618(13) Uani 1 1 d .
H6 H 1.1495 0.2837 -0.0793 0.074 Uiso 1 1 calc R
C7 C 1.2385(6) 0.3312(6) 0.0415(4) 0.0689(14) Uani 1 1 d .
H7 H 1.2702 0.2355 0.0541 0.083 Uiso 1 1 calc R
C8 C 1.2641(5) 0.4428(5) 0.1034(3) 0.0612(12) Uani 1 1 d .
H8 H 1.3115 0.4232 0.1580 0.073 Uiso 1 1 calc R
C9 C 1.1368(5) 0.7168(5) 0.2256(3) 0.0558(11) Uani 1 1 d .
H9A H 1.1563 0.8071 0.2591 0.067 Uiso 1 1 calc R
H9B H 1.1745 0.6347 0.2610 0.067 Uiso 1 1 calc R
C10 C 0.9712(5) 0.6990(5) 0.2145(2) 0.0543(11) Uani 1 1 d .
C11 C 0.8639(5) 0.8096(5) 0.2330(3) 0.0553(11) Uani 1 1 d .
H11 H 0.8836 0.9054 0.2527 0.066 Uiso 1 1 calc R
C12 C 0.7212(7) 0.7490(8) 0.2163(4) 0.0883(17) Uani 1 1 d .
H12 H 0.6345 0.8025 0.2252 0.106 Uiso 1 1 calc R
C13 C 0.7215(6) 0.6100(7) 0.1871(4) 0.0837(17) Uani 1 1 d .
H13 H 0.6357 0.5576 0.1735 0.100 Uiso 1 1 calc R

loop_
_atom_site_aniso_label
_atom_site_aniso_U_11
_atom_site_aniso_U_22
_atom_site_aniso_U_33
_atom_site_aniso_U_23
_atom_site_aniso_U_13
_atom_site_aniso_U_12
S1 0.0809(10) 0.0781(9) 0.0815(9) 0.0002(8) 0.0060(7) -0.0181(7)
F1 0.0539(15) 0.0767(18) 0.0715(17) 0.0011(14) -0.0241(13) -0.0145(13)
O1 0.080(2) 0.0413(18) 0.0484(16) -0.0029(13) -0.0135(15) -0.0007(15)
N1 0.050(2) 0.046(2) 0.0332(16) 0.0010(15) -0.0113(15) 0.0010(15)
C1 0.050(2) 0.043(2) 0.036(2) 0.0017(18) -0.0042(18) -0.0077(19)
C2 0.039(2) 0.049(2) 0.046(2) 0.0014(19) -0.0154(18) -0.0037(18)
C3 0.040(2) 0.045(2) 0.043(2) 0.0027(19) -0.0021(18) 0.0004(17)
C4 0.037(2) 0.043(2) 0.0370(19) -0.0008(18) 0.0029(17) -0.0009(16)
C5 0.061(3) 0.055(3) 0.042(2) -0.004(2) 0.002(2) -0.005(2)
C6 0.077(3) 0.050(3) 0.058(3) -0.010(2) 0.013(2) -0.005(2)
C7 0.077(4) 0.054(3) 0.075(3) 0.002(3) 0.008(3) 0.013(2)
C8 0.066(3) 0.057(3) 0.061(3) 0.008(2) -0.010(2) 0.012(2)
C9 0.083(3) 0.057(3) 0.0276(19) 0.0006(19) -0.007(2) -0.008(2)
C10 0.070(3) 0.059(3) 0.033(2) 0.0037(18) -0.002(2) -0.012(2)
C11 0.057(3) 0.069(3) 0.040(2) 0.001(2) 0.001(2) 0.007(2)
C12 0.091(5) 0.103(5) 0.071(4) 0.015(3) 0.013(3) 0.014(4)
C13 0.061(3) 0.112(5) 0.079(4) 0.024(4) 0.006(3) -0.022(3)

loop_
_atom_type_symbol
_atom_type_description
_atom_type_scat_dispersion_real
_atom_type_scat_dispersion_imag
_atom_type_scat_source
C C 0.0033 0.0016 'International Tables Vol C Tables 4.2.6.8 and 6.1.1.4'
H H 0.0000 0.0000 'International Tables Vol C Tables 4.2.6.8 and 6.1.1.4'
F F 0.0171 0.0103 'International Tables Vol C Tables 4.2.6.8 and 6.1.1.4'
N N 0.0061 0.0033 'International Tables Vol C Tables 4.2.6.8 and 6.1.1.4'
O O 0.0106 0.0060 'International Tables Vol C Tables 4.2.6.8 and 6.1.1.4'
S S 0.1246 0.1234 'International Tables Vol C Tables 4.2.6.8 and 6.1.1.4'

loop_
_geom_angle_atom_site_label_1
_geom_angle_atom_site_label_2
_geom_angle_atom_site_label_3
_geom_angle
C13 S1 C10 91.3(3)
C1 N1 H1 124.2
C1 N1 C4 111.7(3)
C4 N1 H1 124.2
O1 C1 N1 126.9(4)
O1 C1 C2 125.4(4)
N1 C1 C2 107.7(3)
F1 C2 C1 107.0(3)
F1 C2 C3 111.4(3)
F1 C2 C9 107.4(3)
C3 C2 C1 102.4(3)
C3 C2 C9 115.6(3)
C9 C2 C1 112.7(3)
C4 C3 C2 108.0(3)
C8 C3 C2 131.2(4)
C8 C3 C4 120.6(4)
C3 C4 N1 110.0(3)
C5 C4 N1 129.0(4)
C5 C4 C3 121.0(4)
C4 C5 H5 121.0
C6 C5 C4 117.9(4)
C6 C5 H5 121.0
C5 C6 H6 119.3
C5 C6 C7 121.4(4)
C7 C6 H6 119.3
C6 C7 H7 119.7
C6 C7 C8 120.6(5)
C8 C7 H7 119.7
C3 C8 C7 118.4(4)
C3 C8 H8 120.8
C7 C8 H8 120.8
C2 C9 H9A 108.9
C2 C9 H9B 108.9
C2 C9 C10 113.4(3)
H9A C9 H9B 107.7
C10 C9 H9A 108.9
C10 C9 H9B 108.9
C9 C10 S1 122.3(4)
C11 C10 S1 112.3(4)
C11 C10 C9 125.4(4)
C10 C11 H11 125.8
C10 C11 C12 108.3(5)
C12 C11 H11 125.8
C11 C12 H12 122.6
C13 C12 C11 114.8(5)
C13 C12 H12 122.6
S1 C13 H13 123.4
C12 C13 S1 113.2(4)
C12 C13 H13 123.4

loop_
_geom_bond_atom_site_label_1
_geom_bond_atom_site_label_2
_geom_bond_distance
S1 C10 1.709(5)
S1 C13 1.687(6)
F1 C2 1.415(4)
O1 C1 1.217(5)
N1 H1 0.8600
N1 C1 1.341(5)
N1 C4 1.399(5)
C1 C2 1.545(6)
C2 C3 1.494(6)
C2 C9 1.509(5)
C3 C4 1.390(5)
C3 C8 1.370(6)
C4 C5 1.375(6)
C5 H5 0.9300
C5 C6 1.374(6)
C6 H6 0.9300
C6 C7 1.378(7)
C7 H7 0.9300
C7 C8 1.381(7)
C8 H8 0.9300
C9 H9A 0.9700
C9 H9B 0.9700
C9 C10 1.514(6)
C10 C11 1.419(6)
C11 H11 0.9300
C11 C12 1.423(7)
C12 H12 0.9300
C12 C13 1.328(8)
C13 H13 0.9300

loop_
_geom_hbond_atom_site_label_D
_geom_hbond_atom_site_label_H
_geom_hbond_atom_site_label_A
_geom_hbond_distance_DH
_geom_hbond_distance_HA
_geom_hbond_distance_DA
_geom_hbond_angle_DHA
_geom_hbond_site_symmetry_A
N1 H1 O1 0.86 2.00 2.852(4) 169.7 4_574
